data_4129661
loop_
_publ_author_name
'Sather, Aaron C.'
'Lee, Hong Geun'
'De La Rosa, Valentina Y.'
'Yang, Yang'
'M\"uller, Peter'
'Buchwald, Stephen L.'

_publ_section_title
;
 A Fluorinated Ligand Enables Room-Temperature and Regioselective
 Pd-Catalyzed Fluorination of Aryl Triflates and Bromides.
;
_journal_issue 41
_journal_name_full 'Journal of the American Chemical Society'
_journal_page_first 13433
_journal_page_last 13438
_journal_paper_doi 10.1021/jacs.5b09308
_journal_volume 137
_journal_year 2015
_chemical_formula_moiety 'C63 H86 F O2 P Pd, 0.5(C6 H6)'
_chemical_formula_sum 'C66 H89 F O2 P Pd'
_chemical_formula_weight 1070.74
_space_group_crystal_system monoclinic
_space_group_IT_number 14
_space_group_name_Hall '-P 2yn'
_space_group_name_H-M_alt 'P 1 21/n 1'
_atom_sites_solution_hydrogens geom
_atom_sites_solution_primary direct
_atom_sites_solution_secondary difmap
_audit_creation_method SHELXL-2014/6
_cell_angle_alpha 90
_cell_angle_beta 101.0135(15)
_cell_angle_gamma 90
_cell_formula_units_Z 4
_cell_length_a 14.2179(11)
_cell_length_b 24.1395(18)
_cell_length_c 16.4947(13)
_cell_measurement_reflns_used 9034
_cell_measurement_temperature 100(2)
_cell_measurement_theta_max 30.27
_cell_measurement_theta_min 2.42
_cell_volume 5556.9(7)
_computing_cell_refinement 'SAINT 7.46A (Bruker-AXS, 2011)'
_computing_data_collection 'APEX2 v2011.4.0 (Bruker-AXS, 2011)'
_computing_data_reduction 'SAINT 7.46A (Bruker-AXS, 2011)'
_computing_molecular_graphics 'Bruker SHELXTL'
_computing_publication_material 'Bruker SHELXTL'
_computing_structure_refinement 'SHELXL-2014/6 (Sheldrick, 2014)'
_computing_structure_solution 'SHELXS-97 (Sheldrick, 2008)'
_diffrn_ambient_temperature 100(2)
_diffrn_detector_area_resol_mean 8.3
_diffrn_measured_fraction_theta_full 0.998
_diffrn_measured_fraction_theta_max 0.994
_diffrn_measurement_device_type 'Bruker Smart APEX2 CCD'
_diffrn_measurement_method '\f and \w scans'
_diffrn_radiation_type MoK\a
_diffrn_radiation_wavelength 0.71073
_diffrn_reflns_av_R_equivalents 0.0636
_diffrn_reflns_av_unetI/netI 0.0332
_diffrn_reflns_Laue_measured_fraction_full 0.998
_diffrn_reflns_Laue_measured_fraction_max 0.994
_diffrn_reflns_limit_h_max 19
_diffrn_reflns_limit_h_min -19
_diffrn_reflns_limit_k_max 33
_diffrn_reflns_limit_k_min -33
_diffrn_reflns_limit_l_max 22
_diffrn_reflns_limit_l_min -22
_diffrn_reflns_number 184740
_diffrn_reflns_point_group_measured_fraction_full 0.998
_diffrn_reflns_point_group_measured_fraction_max 0.994
_diffrn_reflns_theta_full 25.242
_diffrn_reflns_theta_max 29.575
_diffrn_reflns_theta_min 1.514
_diffrn_source 'I\mS micro-focus sealed tube, multilayer optics'
_exptl_absorpt_coefficient_mu 0.410
_exptl_absorpt_correction_T_max 0.7461
_exptl_absorpt_correction_T_min 0.6816
_exptl_absorpt_correction_type multi-scan
_exptl_absorpt_process_details 'SADABS (Sheldrick, 2009)'
_exptl_crystal_colour yellow
_exptl_crystal_density_diffrn 1.280
_exptl_crystal_density_method 'not measured'
_exptl_crystal_description plate
_exptl_crystal_F_000 2284
_exptl_crystal_size_max 0.190
_exptl_crystal_size_mid 0.180
_exptl_crystal_size_min 0.020
_refine_diff_density_max 0.492
_refine_diff_density_min -0.904
_refine_diff_density_rms 0.070
_refine_ls_extinction_method none
_refine_ls_goodness_of_fit_ref 1.035
_refine_ls_hydrogen_treatment constr
_refine_ls_matrix_type full
_refine_ls_number_parameters 679
_refine_ls_number_reflns 15485
_refine_ls_number_restraints 162
_refine_ls_restrained_S_all 1.031
_refine_ls_R_factor_all 0.0575
_refine_ls_R_factor_gt 0.0375
_refine_ls_shift/su_max 0.003
_refine_ls_shift/su_mean 0.000
_refine_ls_structure_factor_coef Fsqd
_refine_ls_weighting_details 'w=1/[\s^2^(Fo^2^)+(0.0253P)^2^+6.7176P] where P=(Fo^2^+2Fc^2^)/3'
_refine_ls_weighting_scheme calc
_refine_ls_wR_factor_gt 0.0781
_refine_ls_wR_factor_ref 0.0864
_reflns_Friedel_coverage 0.000
_reflns_number_gt 12010
_reflns_number_total 15485
_reflns_threshold_expression 'I > 2\s(I)'
_cod_data_source_file ja5b09308_si_002.cif
_cod_data_source_block X14160
_cod_original_sg_symbol_H-M 'P 21/n'
_cod_database_code 4129661
_shelx_space_group_comment
; 
The symmetry employed for this shelxl refinement is uniquely defined 
by the following loop, which should always be used as a source of 
symmetry information in preference to the above space-group names. 
They are only intended as comments. 
;
_shelx_estimated_absorpt_t_min 0.926
_shelx_estimated_absorpt_t_max 0.992
_shelxl_version_number 2014/6

loop_
_space_group_symop_operation_xyz
'x, y, z'
'-x+1/2, y+1/2, -z+1/2'
'-x, -y, -z'
'x-1/2, -y-1/2, z-1/2'

loop_
_atom_site_label
_atom_site_type_symbol
_atom_site_fract_x
_atom_site_fract_y
_atom_site_fract_z
_atom_site_U_iso_or_equiv
_atom_site_adp_type
_atom_site_occupancy
_atom_site_site_symmetry_order
_atom_site_calc_flag
_atom_site_refinement_flags_posn
_atom_site_refinement_flags_adp
_atom_site_refinement_flags_occupancy
_atom_site_disorder_assembly
_atom_site_disorder_group
F1 F 0.27371(8) 0.73811(6) 0.55476(8) 0.0276(3) Uani 1 1 d . . . . .
Pd1 Pd 0.39709(2) 0.75994(2) 0.62877(2) 0.01789(4) Uani 1 1 d . . . . .
P1 P 0.53974(3) 0.78839(2) 0.70842(3) 0.01648(10) Uani 1 1 d . . . . .
C1 C 0.62754(13) 0.73004(8) 0.74555(12) 0.0198(4) Uani 1 1 d . . . . .
C2 C 0.67179(15) 0.70897(9) 0.67277(13) 0.0233(4) Uani 1 1 d . . . . .
H2A H 0.6201 0.7002 0.6252 0.028 Uiso 1 1 calc R U . . .
H2B H 0.7126 0.7383 0.6555 0.028 Uiso 1 1 calc R U . . .
C3 C 0.73235(16) 0.65688(9) 0.69867(15) 0.0274(5) Uani 1 1 d . . . . .
H3 H 0.7608 0.6438 0.6511 0.033 Uiso 1 1 calc R U . . .
C4 C 0.81283(16) 0.67027(10) 0.77143(16) 0.0327(5) Uani 1 1 d . . . . .
H4A H 0.8542 0.6998 0.7556 0.039 Uiso 1 1 calc R U . . .
H4B H 0.8527 0.6369 0.7871 0.039 Uiso 1 1 calc R U . . .
C5 C 0.76957(15) 0.68950(9) 0.84452(15) 0.0286(5) Uani 1 1 d . . . . .
H5 H 0.8224 0.6983 0.8921 0.034 Uiso 1 1 calc R U . . .
C6 C 0.70888(14) 0.74203(9) 0.82007(13) 0.0240(4) Uani 1 1 d . . . . .
H6A H 0.7503 0.7720 0.8056 0.029 Uiso 1 1 calc R U . . .
H6B H 0.6810 0.7547 0.8675 0.029 Uiso 1 1 calc R U . . .
C7 C 0.56633(14) 0.68336(8) 0.77304(13) 0.0208(4) Uani 1 1 d . . . . .
H7A H 0.5397 0.6961 0.8211 0.025 Uiso 1 1 calc R U . . .
H7B H 0.5120 0.6748 0.7276 0.025 Uiso 1 1 calc R U . . .
C8 C 0.62615(15) 0.63065(9) 0.79661(13) 0.0242(4) Uani 1 1 d . . . . .
H8 H 0.5844 0.6009 0.8127 0.029 Uiso 1 1 calc R U . . .
C9 C 0.66867(16) 0.61116(9) 0.72315(14) 0.0273(4) Uani 1 1 d . . . . .
H9A H 0.6165 0.6024 0.6760 0.033 Uiso 1 1 calc R U . . .
H9B H 0.7070 0.5772 0.7382 0.033 Uiso 1 1 calc R U . . .
C10 C 0.70686(16) 0.64372(9) 0.86964(14) 0.0284(5) Uani 1 1 d . . . . .
H10A H 0.6795 0.6559 0.9176 0.034 Uiso 1 1 calc R U . . .
H10B H 0.7459 0.6101 0.8858 0.034 Uiso 1 1 calc R U . . .
C11 C 0.60126(14) 0.84688(8) 0.65903(13) 0.0204(4) Uani 1 1 d . . . . .
C12 C 0.71127(14) 0.85350(9) 0.68609(13) 0.0231(4) Uani 1 1 d . . . . .
H12A H 0.7275 0.8610 0.7462 0.028 Uiso 1 1 calc R U . . .
H12B H 0.7435 0.8187 0.6750 0.028 Uiso 1 1 calc R U . . .
C13 C 0.74678(16) 0.90164(9) 0.63844(14) 0.0269(4) Uani 1 1 d . . . . .
H13 H 0.8177 0.9055 0.6565 0.032 Uiso 1 1 calc R U . . .
C14 C 0.69852(17) 0.95561(9) 0.65644(15) 0.0307(5) Uani 1 1 d . . . . .
H14A H 0.7227 0.9867 0.6271 0.037 Uiso 1 1 calc R U . . .
H14B H 0.7135 0.9635 0.7164 0.037 Uiso 1 1 calc R U . . .
C15 C 0.59016(17) 0.94985(9) 0.62756(15) 0.0297(5) Uani 1 1 d . . . . .
H15 H 0.5582 0.9851 0.6390 0.036 Uiso 1 1 calc R U . . .
C16 C 0.55396(15) 0.90204(9) 0.67547(14) 0.0244(4) Uani 1 1 d . . . . .
H16A H 0.5687 0.9103 0.7353 0.029 Uiso 1 1 calc R U . . .
H16B H 0.4835 0.8988 0.6584 0.029 Uiso 1 1 calc R U . . .
C17 C 0.57869(15) 0.83624(9) 0.56528(13) 0.0239(4) Uani 1 1 d . . . . .
H17A H 0.6091 0.8011 0.5531 0.029 Uiso 1 1 calc R U . . .
H17B H 0.5086 0.8323 0.5467 0.029 Uiso 1 1 calc R U . . .
C18 C 0.61527(16) 0.88372(10) 0.51767(14) 0.0286(5) Uani 1 1 d . . . . .
H18 H 0.6000 0.8757 0.4571 0.034 Uiso 1 1 calc R U . . .
C19 C 0.72351(16) 0.88935(10) 0.54582(14) 0.0289(5) Uani 1 1 d . . . . .
H19A H 0.7477 0.9197 0.5151 0.035 Uiso 1 1 calc R U . . .
H19B H 0.7554 0.8546 0.5342 0.035 Uiso 1 1 calc R U . . .
C20 C 0.56709(18) 0.93790(10) 0.53518(15) 0.0323(5) Uani 1 1 d . . . . .
H20A H 0.5905 0.9686 0.5046 0.039 Uiso 1 1 calc R U . . .
H20B H 0.4969 0.9349 0.5164 0.039 Uiso 1 1 calc R U . . .
C21 C 0.50226(13) 0.81747(8) 0.80140(11) 0.0171(4) Uani 1 1 d . . . . .
C22 C 0.56735(13) 0.84305(8) 0.86610(12) 0.0186(4) Uani 1 1 d . . . . .
C23 C 0.53889(14) 0.86013(9) 0.93765(13) 0.0236(4) Uani 1 1 d . . . . .
H23 H 0.5847 0.8754 0.9815 0.028 Uiso 1 1 calc R U . . .
C24 C 0.44426(15) 0.85518(9) 0.94587(13) 0.0256(4) Uani 1 1 d . . . . .
H24 H 0.4251 0.8669 0.9953 0.031 Uiso 1 1 calc R U . . .
C25 C 0.37777(14) 0.83318(9) 0.88196(12) 0.0217(4) Uani 1 1 d . . . . .
C26 C 0.40517(13) 0.81372(8) 0.80897(12) 0.0181(4) Uani 1 1 d . . . . .
O1 O 0.65758(9) 0.85265(6) 0.85262(9) 0.0214(3) Uani 1 1 d . . . . .
C27 C 0.73306(14) 0.85932(9) 0.92380(13) 0.0248(4) Uani 1 1 d . . . . .
H27A H 0.7241 0.8943 0.9515 0.037 Uiso 1 1 calc R U . . .
H27B H 0.7951 0.8597 0.9063 0.037 Uiso 1 1 calc R U . . .
H27C H 0.7313 0.8285 0.9621 0.037 Uiso 1 1 calc R U . . .
O2 O 0.28180(10) 0.82888(7) 0.88419(9) 0.0280(3) Uani 1 1 d . . . . .
C28 C 0.25583(17) 0.83749(13) 0.96298(15) 0.0390(6) Uani 1 1 d . . . . .
H28A H 0.2955 0.8139 1.0043 0.059 Uiso 1 1 calc R U . . .
H28B H 0.1881 0.8280 0.9595 0.059 Uiso 1 1 calc R U . . .
H28C H 0.2661 0.8764 0.9790 0.059 Uiso 1 1 calc R U . . .
C31 C 0.32326(13) 0.79372(8) 0.74338(11) 0.0172(4) Uani 1 1 d . . . . .
C32 C 0.28102(13) 0.74044(8) 0.75076(11) 0.0178(3) Uani 1 1 d . . . . .
C33 C 0.19057(13) 0.72848(8) 0.70251(12) 0.0183(4) Uani 1 1 d . . . . .
C34 C 0.13949(13) 0.76933(8) 0.65129(12) 0.0193(4) Uani 1 1 d . . . . .
C35 C 0.17950(14) 0.82119(8) 0.64839(12) 0.0205(4) Uani 1 1 d . . . . .
H35 H 0.1437 0.8489 0.6149 0.025 Uiso 1 1 calc R U . . .
C36 C 0.27004(13) 0.83465(8) 0.69238(12) 0.0192(4) Uani 1 1 d . . . . .
C37 C 0.33406(14) 0.70016(9) 0.81513(12) 0.0210(4) Uani 1 1 d . . . . .
H37 H 0.3992 0.7164 0.8346 0.025 Uiso 1 1 calc R U . . .
C38 C 0.35032(15) 0.64122(9) 0.78627(14) 0.0264(4) Uani 1 1 d . . . . .
H38A H 0.2928 0.6189 0.7866 0.040 Uiso 1 1 calc R U . . .
H38B H 0.4049 0.6246 0.8236 0.040 Uiso 1 1 calc R U . . .
H38C H 0.3636 0.6424 0.7301 0.040 Uiso 1 1 calc R U . . .
C39 C 0.28758(17) 0.69619(11) 0.89160(13) 0.0318(5) Uani 1 1 d . . . . .
H39A H 0.2773 0.7335 0.9115 0.048 Uiso 1 1 calc R U . . .
H39B H 0.3298 0.6755 0.9351 0.048 Uiso 1 1 calc R U . . .
H39C H 0.2259 0.6770 0.8770 0.048 Uiso 1 1 calc R U . . .
C40 C 0.04142(14) 0.75811(9) 0.59841(13) 0.0232(4) Uani 1 1 d . . . . .
H40 H 0.0308 0.7171 0.5974 0.028 Uiso 1 1 calc R U . . .
C41 C 0.03716(16) 0.77733(10) 0.50915(14) 0.0292(5) Uani 1 1 d . . . . .
H41A H 0.0369 0.8179 0.5072 0.044 Uiso 1 1 calc R U . . .
H41B H -0.0214 0.7631 0.4741 0.044 Uiso 1 1 calc R U . . .
H41C H 0.0932 0.7633 0.4891 0.044 Uiso 1 1 calc R U . . .
C42 C -0.03775(15) 0.78492(12) 0.63612(16) 0.0372(6) Uani 1 1 d . . . . .
H42A H -0.0279 0.8251 0.6395 0.056 Uiso 1 1 calc R U . . .
H42B H -0.0359 0.7700 0.6916 0.056 Uiso 1 1 calc R U . . .
H42C H -0.1002 0.7769 0.6014 0.056 Uiso 1 1 calc R U . . .
C43 C 0.30270(14) 0.89432(9) 0.68966(13) 0.0222(4) Uani 1 1 d . . . . .
H43 H 0.3704 0.8966 0.7203 0.027 Uiso 1 1 calc R U . . .
C44 C 0.30041(16) 0.91379(10) 0.60060(14) 0.0299(5) Uani 1 1 d . . . . .
H44A H 0.3338 0.8868 0.5720 0.045 Uiso 1 1 calc R U . . .
H44B H 0.3322 0.9499 0.6014 0.045 Uiso 1 1 calc R U . . .
H44C H 0.2337 0.9172 0.5716 0.045 Uiso 1 1 calc R U . . .
C45 C 0.24174(16) 0.93247(10) 0.73278(16) 0.0334(5) Uani 1 1 d . . . . .
H45A H 0.2656 0.9705 0.7323 0.050 Uiso 1 1 calc R U . . .
H45B H 0.2457 0.9203 0.7900 0.050 Uiso 1 1 calc R U . . .
H45C H 0.1749 0.9310 0.7037 0.050 Uiso 1 1 calc R U . . .
C51 C 0.14886(13) 0.67157(8) 0.70003(12) 0.0196(4) Uani 1 1 d . . . . .
C52 C 0.08608(14) 0.65503(9) 0.75113(13) 0.0232(4) Uani 1 1 d . . . . .
H52 H 0.0683 0.6806 0.7894 0.028 Uiso 1 1 calc R U . . .
C53 C 0.04932(15) 0.60138(9) 0.74638(14) 0.0267(4) Uani 1 1 d . . . . .
H53 H 0.0081 0.5906 0.7827 0.032 Uiso 1 1 calc R U . . .
C54 C 0.07143(15) 0.56330(9) 0.68998(14) 0.0262(4) Uani 1 1 d D U . . .
C57 C 0.02838(17) 0.50611(10) 0.68306(16) 0.0344(5) Uani 1 1 d D U . . .
H57A H 0.0115 0.4960 0.7367 0.041 Uiso 0.735(6) 1 calc R U P A 1
H57B H 0.0772 0.4794 0.6719 0.041 Uiso 0.735(6) 1 calc R U P A 1
H57C H 0.0487 0.4864 0.7362 0.041 Uiso 0.265(6) 1 calc R U P A 2
H57D H 0.0532 0.4852 0.6400 0.041 Uiso 0.265(6) 1 calc R U P A 2
C58 C -0.0615(2) 0.50057(12) 0.6149(2) 0.0286(8) Uani 0.735(6) 1 d D U P A 1
H58A H -0.0447 0.5102 0.5611 0.034 Uiso 0.735(6) 1 calc R U P A 1
H58B H -0.0833 0.4615 0.6120 0.034 Uiso 0.735(6) 1 calc R U P A 1
C59 C -0.1428(2) 0.53747(13) 0.6294(2) 0.0279(8) Uani 0.735(6) 1 d D U P A 1
H59A H -0.1266 0.5765 0.6201 0.034 Uiso 0.735(6) 1 calc R U P A 1
H59B H -0.1504 0.5338 0.6876 0.034 Uiso 0.735(6) 1 calc R U P A 1
C60 C -0.2377(3) 0.5229(2) 0.5725(3) 0.0352(10) Uani 0.735(6) 1 d D U P A 1
H60A H -0.2298 0.5250 0.5148 0.053 Uiso 0.735(6) 1 calc R U P A 1
H60B H -0.2873 0.5491 0.5815 0.053 Uiso 0.735(6) 1 calc R U P A 1
H60C H -0.2567 0.4852 0.5846 0.053 Uiso 0.735(6) 1 calc R U P A 1
C58A C -0.0854(5) 0.5073(4) 0.6605(6) 0.037(2) Uani 0.265(6) 1 d D U P A 2
H58C H -0.1109 0.4701 0.6697 0.044 Uiso 0.265(6) 1 calc R U P A 2
H58D H -0.1102 0.5338 0.6971 0.044 Uiso 0.265(6) 1 calc R U P A 2
C59A C -0.1193(7) 0.5241(5) 0.5718(6) 0.046(3) Uani 0.265(6) 1 d D U P A 2
H59C H -0.0881 0.4995 0.5368 0.055 Uiso 0.265(6) 1 calc R U P A 2
H59D H -0.0964 0.5622 0.5650 0.055 Uiso 0.265(6) 1 calc R U P A 2
C60A C -0.2268(8) 0.5227(9) 0.5389(9) 0.054(4) Uani 0.265(6) 1 d D U P A 2
H60D H -0.2490 0.4841 0.5351 0.081 Uiso 0.265(6) 1 calc R U P A 2
H60E H -0.2408 0.5397 0.4840 0.081 Uiso 0.265(6) 1 calc R U P A 2
H60F H -0.2599 0.5432 0.5763 0.081 Uiso 0.265(6) 1 calc R U P A 2
C55 C 0.13343(16) 0.58013(9) 0.63853(13) 0.0258(4) Uani 1 1 d . . . . .
H55 H 0.1500 0.5548 0.5995 0.031 Uiso 1 1 calc R U . . .
C56 C 0.17122(15) 0.63338(9) 0.64346(13) 0.0240(4) Uani 1 1 d . . . . .
H56 H 0.2130 0.6439 0.6076 0.029 Uiso 1 1 calc R U . . .
C61 C 0.44974(14) 0.71312(9) 0.54705(12) 0.0213(4) Uani 1 1 d . . . . .
C62 C 0.45206(16) 0.65608(9) 0.56097(13) 0.0260(4) Uani 1 1 d . . . . .
H62 H 0.4354 0.6420 0.6101 0.031 Uiso 1 1 calc R U . . .
C63 C 0.47832(16) 0.61941(10) 0.50410(14) 0.0298(5) Uani 1 1 d . . . . .
H63 H 0.4814 0.5809 0.5160 0.036 Uiso 1 1 calc R U . . .
C64 C 0.50020(15) 0.63813(10) 0.43010(14) 0.0288(5) Uani 1 1 d . . . . .
C65 C 0.49320(15) 0.69478(10) 0.41426(14) 0.0280(5) Uani 1 1 d . . . . .
H65 H 0.5058 0.7086 0.3635 0.034 Uiso 1 1 calc R U . . .
C66 C 0.46798(14) 0.73170(9) 0.47182(13) 0.0243(4) Uani 1 1 d . . . . .
H66 H 0.4632 0.7701 0.4593 0.029 Uiso 1 1 calc R U . . .
C67 C 0.52932(17) 0.59847(11) 0.36875(16) 0.0362(6) Uani 1 1 d . . . . .
H67A H 0.5826 0.5750 0.3975 0.043 Uiso 1 1 calc R U . . .
H67B H 0.5534 0.6200 0.3258 0.043 Uiso 1 1 calc R U . . .
C68 C 0.44772(17) 0.56109(11) 0.32707(15) 0.0351(5) Uani 1 1 d . . . . .
H68A H 0.4274 0.5373 0.3695 0.042 Uiso 1 1 calc R U . . .
H68B H 0.3924 0.5845 0.3024 0.042 Uiso 1 1 calc R U . . .
C69 C 0.47489(19) 0.52444(11) 0.26005(17) 0.0386(6) Uani 1 1 d . . . . .
H69A H 0.4173 0.5041 0.2322 0.046 Uiso 1 1 calc R U . . .
H69B H 0.4965 0.5482 0.2183 0.046 Uiso 1 1 calc R U . . .
C70 C 0.5528(2) 0.48328(11) 0.2924(2) 0.0471(7) Uani 1 1 d . . . . .
H70A H 0.6105 0.5031 0.3194 0.071 Uiso 1 1 calc R U . . .
H70B H 0.5674 0.4613 0.2464 0.071 Uiso 1 1 calc R U . . .
H70C H 0.5311 0.4587 0.3324 0.071 Uiso 1 1 calc R U . . .
C1S C 0.03481(18) 0.95030(11) 0.47687(16) 0.0381(6) Uani 1 1 d D . . . .
H1S H 0.0588 0.9162 0.4605 0.046 Uiso 1 1 calc R U . . .
C2S C 0.0788(2) 0.99926(12) 0.46401(19) 0.0477(7) Uani 1 1 d D . . . .
H2S H 0.1339 0.9989 0.4393 0.057 Uiso 1 1 calc R U . . .
C3S C 0.0435(2) 1.04900(12) 0.48663(19) 0.0475(7) Uani 1 1 d D . . . .
H3S H 0.0738 1.0828 0.4768 0.057 Uiso 1 1 calc R U . . .

loop_
_atom_site_aniso_label
_atom_site_aniso_U_11
_atom_site_aniso_U_22
_atom_site_aniso_U_33
_atom_site_aniso_U_23
_atom_site_aniso_U_13
_atom_site_aniso_U_12
F1 0.0162(5) 0.0375(7) 0.0276(6) -0.0089(6) 0.0003(5) -0.0023(5)
Pd1 0.01341(7) 0.02128(7) 0.01809(7) -0.00268(6) 0.00082(5) -0.00016(6)
P1 0.0119(2) 0.0183(2) 0.0189(2) -0.00111(18) 0.00221(17) 0.00033(17)
C1 0.0132(8) 0.0203(10) 0.0254(10) -0.0003(7) 0.0026(7) 0.0013(7)
C2 0.0189(9) 0.0222(10) 0.0301(11) 0.0004(8) 0.0084(8) 0.0014(7)
C3 0.0237(11) 0.0241(11) 0.0367(12) -0.0016(9) 0.0116(9) 0.0029(8)
C4 0.0178(10) 0.0296(12) 0.0503(15) 0.0037(10) 0.0053(10) 0.0045(8)
C5 0.0169(10) 0.0270(11) 0.0384(12) 0.0005(9) -0.0037(9) 0.0008(8)
C6 0.0163(9) 0.0237(10) 0.0303(10) -0.0011(9) 0.0002(8) 0.0006(8)
C7 0.0150(9) 0.0220(10) 0.0252(10) -0.0008(8) 0.0031(7) 0.0003(7)
C8 0.0207(10) 0.0234(10) 0.0276(11) 0.0021(8) 0.0025(8) -0.0001(8)
C9 0.0261(11) 0.0223(11) 0.0338(12) -0.0028(9) 0.0065(9) 0.0027(8)
C10 0.0243(11) 0.0269(11) 0.0315(11) 0.0029(9) -0.0006(9) 0.0033(8)
C11 0.0172(9) 0.0199(10) 0.0249(10) 0.0000(8) 0.0065(8) -0.0006(7)
C12 0.0169(9) 0.0251(11) 0.0287(11) -0.0016(8) 0.0077(8) -0.0013(8)
C13 0.0233(10) 0.0261(11) 0.0340(12) -0.0030(9) 0.0123(9) -0.0035(8)
C14 0.0340(12) 0.0241(11) 0.0377(13) -0.0002(9) 0.0163(10) -0.0055(9)
C15 0.0310(12) 0.0212(11) 0.0401(13) 0.0011(9) 0.0147(10) 0.0030(9)
C16 0.0208(10) 0.0224(10) 0.0323(11) 0.0012(8) 0.0107(8) 0.0016(8)
C17 0.0203(10) 0.0263(11) 0.0248(10) 0.0006(8) 0.0036(8) -0.0026(8)
C18 0.0299(11) 0.0299(12) 0.0280(11) 0.0028(9) 0.0105(9) -0.0019(9)
C19 0.0289(11) 0.0293(12) 0.0323(12) 0.0007(9) 0.0155(9) -0.0020(9)
C20 0.0339(12) 0.0288(12) 0.0364(13) 0.0116(10) 0.0121(10) 0.0036(9)
C21 0.0138(8) 0.0192(9) 0.0174(9) 0.0006(7) 0.0011(7) 0.0012(7)
C22 0.0135(8) 0.0196(9) 0.0216(9) 0.0009(7) 0.0004(7) 0.0008(7)
C23 0.0182(9) 0.0293(11) 0.0205(10) -0.0057(8) -0.0033(7) 0.0004(8)
C24 0.0205(10) 0.0358(12) 0.0199(10) -0.0055(8) 0.0029(8) 0.0027(8)
C25 0.0129(9) 0.0303(11) 0.0213(9) -0.0010(8) 0.0019(7) 0.0033(7)
C26 0.0134(8) 0.0214(10) 0.0184(9) -0.0009(7) 0.0002(7) 0.0022(7)
O1 0.0119(6) 0.0289(8) 0.0217(7) -0.0014(6) -0.0012(5) -0.0030(5)
C27 0.0150(9) 0.0295(11) 0.0266(10) -0.0034(8) -0.0047(8) -0.0025(8)
O2 0.0148(7) 0.0465(10) 0.0237(7) -0.0061(7) 0.0058(6) 0.0013(6)
C28 0.0231(11) 0.0691(19) 0.0273(12) -0.0088(12) 0.0109(9) 0.0029(11)
C31 0.0114(8) 0.0240(10) 0.0157(8) -0.0013(7) 0.0010(7) 0.0003(7)
C32 0.0124(8) 0.0234(9) 0.0172(8) 0.0007(7) 0.0019(6) 0.0013(7)
C33 0.0138(8) 0.0223(10) 0.0184(9) 0.0014(7) 0.0022(7) -0.0019(7)
C34 0.0124(8) 0.0249(11) 0.0193(9) 0.0008(7) 0.0002(7) 0.0002(7)
C35 0.0160(9) 0.0230(10) 0.0210(9) 0.0036(8) -0.0003(7) 0.0026(7)
C36 0.0144(9) 0.0225(10) 0.0209(9) -0.0008(7) 0.0035(7) 0.0015(7)
C37 0.0131(9) 0.0275(11) 0.0209(9) 0.0047(8) -0.0006(7) -0.0005(7)
C38 0.0179(10) 0.0253(11) 0.0338(12) 0.0077(9) -0.0004(8) 0.0006(8)
C39 0.0279(11) 0.0442(14) 0.0218(10) 0.0091(9) 0.0012(9) -0.0011(10)
C40 0.0153(9) 0.0241(10) 0.0268(10) 0.0044(8) -0.0043(7) -0.0019(8)
C41 0.0240(11) 0.0318(12) 0.0280(11) 0.0035(9) -0.0045(9) -0.0049(9)
C42 0.0146(10) 0.0566(17) 0.0389(13) 0.0032(12) 0.0013(9) -0.0002(10)
C43 0.0150(9) 0.0233(10) 0.0265(10) 0.0016(8) -0.0008(8) -0.0009(7)
C44 0.0236(11) 0.0309(12) 0.0318(12) 0.0098(9) -0.0032(9) -0.0041(9)
C45 0.0228(11) 0.0262(12) 0.0509(15) -0.0070(10) 0.0065(10) 0.0003(9)
C51 0.0141(9) 0.0225(10) 0.0200(9) 0.0044(7) -0.0025(7) -0.0008(7)
C52 0.0174(9) 0.0259(11) 0.0259(10) 0.0023(8) 0.0030(8) 0.0012(8)
C53 0.0193(10) 0.0281(11) 0.0328(11) 0.0069(9) 0.0054(8) -0.0028(8)
C54 0.0219(10) 0.0219(10) 0.0320(11) 0.0063(8) -0.0023(8) -0.0002(8)
C57 0.0314(12) 0.0228(11) 0.0461(14) 0.0087(10) 0.0002(10) -0.0022(9)
C58 0.0278(16) 0.0194(14) 0.0392(19) -0.0027(13) 0.0079(14) -0.0012(11)
C59 0.0232(14) 0.0243(16) 0.0379(18) 0.0011(12) 0.0098(12) -0.0014(11)
C60 0.0220(16) 0.030(2) 0.053(3) -0.004(2) 0.0061(16) -0.0009(13)
C58A 0.032(4) 0.030(5) 0.046(5) 0.002(4) 0.002(3) -0.005(3)
C59A 0.046(5) 0.037(5) 0.050(6) 0.006(4) -0.003(4) -0.001(4)
C60A 0.050(6) 0.050(8) 0.056(9) -0.003(8) -0.005(5) 0.005(5)
C55 0.0299(11) 0.0235(11) 0.0221(10) 0.0007(8) 0.0006(8) 0.0012(8)
C56 0.0232(10) 0.0280(11) 0.0196(9) 0.0042(8) 0.0011(8) -0.0009(8)
C61 0.0158(9) 0.0264(11) 0.0202(9) -0.0051(8) -0.0002(7) 0.0016(7)
C62 0.0269(11) 0.0275(11) 0.0220(10) -0.0028(8) 0.0006(8) 0.0014(8)
C63 0.0268(11) 0.0271(12) 0.0328(12) -0.0059(9) -0.0012(9) 0.0028(9)
C64 0.0160(9) 0.0378(13) 0.0315(11) -0.0134(10) 0.0015(8) 0.0013(8)
C65 0.0207(10) 0.0390(13) 0.0243(10) -0.0050(9) 0.0045(8) -0.0011(9)
C66 0.0187(9) 0.0286(12) 0.0242(10) -0.0027(8) 0.0004(8) 0.0017(8)
C67 0.0266(12) 0.0413(14) 0.0414(14) -0.0177(11) 0.0085(10) -0.0001(10)
C68 0.0261(12) 0.0440(15) 0.0350(13) -0.0128(11) 0.0058(10) 0.0000(10)
C69 0.0371(14) 0.0368(14) 0.0429(14) -0.0147(11) 0.0098(11) -0.0028(11)
C70 0.0433(15) 0.0296(14) 0.070(2) -0.0104(13) 0.0153(14) -0.0016(11)
C1S 0.0363(14) 0.0349(14) 0.0436(14) -0.0027(11) 0.0090(11) 0.0034(10)
C2S 0.0402(15) 0.0454(16) 0.0650(19) 0.0060(14) 0.0286(14) -0.0009(12)
C3S 0.0434(16) 0.0351(15) 0.069(2) 0.0041(13) 0.0223(14) -0.0063(12)

loop_
_atom_type_symbol
_atom_type_description
_atom_type_scat_dispersion_real
_atom_type_scat_dispersion_imag
_atom_type_scat_source
C C 0.0033 0.0016 'International Tables Vol C Tables 4.2.6.8 and 6.1.1.4'
H H 0.0000 0.0000 'International Tables Vol C Tables 4.2.6.8 and 6.1.1.4'
O O 0.0106 0.0060 'International Tables Vol C Tables 4.2.6.8 and 6.1.1.4'
F F 0.0171 0.0103 'International Tables Vol C Tables 4.2.6.8 and 6.1.1.4'
P P 0.1023 0.0942 'International Tables Vol C Tables 4.2.6.8 and 6.1.1.4'
Pd Pd -0.9988 1.0072 'International Tables Vol C Tables 4.2.6.8 and 6.1.1.4'

loop_
_geom_angle_atom_site_label_1
_geom_angle_atom_site_label_2
_geom_angle_atom_site_label_3
_geom_angle
_geom_angle_site_symmetry_1
F1 Pd1 C61 80.72(6) .
F1 Pd1 P1 176.94(4) .
C61 Pd1 P1 98.63(6) .
F1 Pd1 C31 95.88(6) .
C61 Pd1 C31 165.07(8) .
P1 Pd1 C31 85.50(4) .
C21 P1 C1 106.75(9) .
C21 P1 C11 107.35(9) .
C1 P1 C11 110.87(9) .
C21 P1 Pd1 102.94(6) .
C1 P1 Pd1 114.53(6) .
C11 P1 Pd1 113.59(6) .
C7 C1 C2 108.92(16) .
C7 C1 C6 106.33(16) .
C2 C1 C6 109.02(16) .
C7 C1 P1 105.22(12) .
C2 C1 P1 109.45(13) .
C6 C1 P1 117.53(14) .
C3 C2 C1 110.06(17) .
C3 C2 H2A 109.6 .
C1 C2 H2A 109.6 .
C3 C2 H2B 109.6 .
C1 C2 H2B 109.6 .
H2A C2 H2B 108.2 .
C4 C3 C9 109.75(19) .
C4 C3 C2 109.95(18) .
C9 C3 C2 109.58(17) .
C4 C3 H3 109.2 .
C9 C3 H3 109.2 .
C2 C3 H3 109.2 .
C3 C4 C5 109.31(18) .
C3 C4 H4A 109.8 .
C5 C4 H4A 109.8 .
C3 C4 H4B 109.8 .
C5 C4 H4B 109.8 .
H4A C4 H4B 108.3 .
C10 C5 C4 109.79(19) .
C10 C5 C6 109.84(17) .
C4 C5 C6 109.45(19) .
C10 C5 H5 109.2 .
C4 C5 H5 109.2 .
C6 C5 H5 109.2 .
C5 C6 C1 110.48(17) .
C5 C6 H6A 109.6 .
C1 C6 H6A 109.6 .
C5 C6 H6B 109.6 .
C1 C6 H6B 109.6 .
H6A C6 H6B 108.1 .
C8 C7 C1 111.24(16) .
C8 C7 H7A 109.4 .
C1 C7 H7A 109.4 .
C8 C7 H7B 109.4 .
C1 C7 H7B 109.4 .
H7A C7 H7B 108.0 .
C9 C8 C10 109.69(18) .
C9 C8 C7 109.73(17) .
C10 C8 C7 108.90(17) .
C9 C8 H8 109.5 .
C10 C8 H8 109.5 .
C7 C8 H8 109.5 .
C8 C9 C3 109.33(18) .
C8 C9 H9A 109.8 .
C3 C9 H9A 109.8 .
C8 C9 H9B 109.8 .
C3 C9 H9B 109.8 .
H9A C9 H9B 108.3 .
C5 C10 C8 108.96(18) .
C5 C10 H10A 109.9 .
C8 C10 H10A 109.9 .
C5 C10 H10B 109.9 .
C8 C10 H10B 109.9 .
H10A C10 H10B 108.3 .
C16 C11 C17 107.88(17) .
C16 C11 C12 108.11(17) .
C17 C11 C12 108.15(16) .
C16 C11 P1 108.15(13) .
C17 C11 P1 106.18(13) .
C12 C11 P1 118.00(14) .
C13 C12 C11 109.99(17) .
C13 C12 H12A 109.7 .
C11 C12 H12A 109.7 .
C13 C12 H12B 109.7 .
C11 C12 H12B 109.7 .
H12A C12 H12B 108.2 .
C14 C13 C19 109.88(19) .
C14 C13 C12 109.93(17) .
C19 C13 C12 109.50(18) .
C14 C13 H13 109.2 .
C19 C13 H13 109.2 .
C12 C13 H13 109.2 .
C13 C14 C15 108.97(19) .
C13 C14 H14A 109.9 .
C15 C14 H14A 109.9 .
C13 C14 H14B 109.9 .
C15 C14 H14B 109.9 .
H14A C14 H14B 108.3 .
C20 C15 C14 109.89(19) .
C20 C15 C16 109.99(19) .
C14 C15 C16 108.87(19) .
C20 C15 H15 109.4 .
C14 C15 H15 109.4 .
C16 C15 H15 109.4 .
C11 C16 C15 110.95(17) .
C11 C16 H16A 109.4 .
C15 C16 H16A 109.4 .
C11 C16 H16B 109.4 .
C15 C16 H16B 109.4 .
H16A C16 H16B 108.0 .
C18 C17 C11 111.30(17) .
C18 C17 H17A 109.4 .
C11 C17 H17A 109.4 .
C18 C17 H17B 109.4 .
C11 C17 H17B 109.4 .
H17A C17 H17B 108.0 .
C19 C18 C20 109.17(19) .
C19 C18 C17 109.35(18) .
C20 C18 C17 109.52(18) .
C19 C18 H18 109.6 .
C20 C18 H18 109.6 .
C17 C18 H18 109.6 .
C18 C19 C13 109.53(18) .
C18 C19 H19A 109.8 .
C13 C19 H19A 109.8 .
C18 C19 H19B 109.8 .
C13 C19 H19B 109.8 .
H19A C19 H19B 108.2 .
C15 C20 C18 109.39(19) .
C15 C20 H20A 109.8 .
C18 C20 H20A 109.8 .
C15 C20 H20B 109.8 .
C18 C20 H20B 109.8 .
H20A C20 H20B 108.2 .
C26 C21 C22 118.10(17) .
C26 C21 P1 119.26(14) .
C22 C21 P1 122.64(14) .
O1 C22 C23 121.80(17) .
O1 C22 C21 116.85(17) .
C23 C22 C21 121.25(18) .
C22 C23 C24 120.48(18) .
C22 C23 H23 119.8 .
C24 C23 H23 119.8 .
C25 C24 C23 119.69(19) .
C25 C24 H24 120.2 .
C23 C24 H24 120.2 .
O2 C25 C24 123.12(18) .
O2 C25 C26 115.69(17) .
C24 C25 C26 121.19(18) .
C21 C26 C25 119.12(17) .
C21 C26 C31 126.18(17) .
C25 C26 C31 114.58(16) .
C22 O1 C27 117.64(16) .
O1 C27 H27A 109.5 .
O1 C27 H27B 109.5 .
H27A C27 H27B 109.5 .
O1 C27 H27C 109.5 .
H27A C27 H27C 109.5 .
H27B C27 H27C 109.5 .
C25 O2 C28 116.24(17) .
O2 C28 H28A 109.5 .
O2 C28 H28B 109.5 .
H28A C28 H28B 109.5 .
O2 C28 H28C 109.5 .
H28A C28 H28C 109.5 .
H28B C28 H28C 109.5 .
C36 C31 C32 119.35(16) .
C36 C31 C26 116.96(17) .
C32 C31 C26 120.27(16) .
C36 C31 Pd1 91.87(12) .
C32 C31 Pd1 90.85(12) .
C26 C31 Pd1 105.77(12) .
C33 C32 C31 119.22(17) .
C33 C32 C37 122.61(18) .
C31 C32 C37 118.06(16) .
C34 C33 C32 120.47(18) .
C34 C33 C51 118.13(17) .
C32 C33 C51 121.29(17) .
C35 C34 C33 119.20(17) .
C35 C34 C40 118.72(17) .
C33 C34 C40 122.08(18) .
C34 C35 C36 122.73(18) .
C34 C35 H35 118.6 .
C36 C35 H35 118.6 .
C35 C36 C31 118.85(18) .
C35 C36 C43 117.69(17) .
C31 C36 C43 123.18(17) .
C32 C37 C38 117.31(17) .
C32 C37 C39 112.20(17) .
C38 C37 C39 108.15(18) .
C32 C37 H37 106.1 .
C38 C37 H37 106.1 .
C39 C37 H37 106.1 .
C37 C38 H38A 109.5 .
C37 C38 H38B 109.5 .
H38A C38 H38B 109.5 .
C37 C38 H38C 109.5 .
H38A C38 H38C 109.5 .
H38B C38 H38C 109.5 .
C37 C39 H39A 109.5 .
C37 C39 H39B 109.5 .
H39A C39 H39B 109.5 .
C37 C39 H39C 109.5 .
H39A C39 H39C 109.5 .
H39B C39 H39C 109.5 .
C34 C40 C42 110.89(18) .
C34 C40 C41 111.13(17) .
C42 C40 C41 111.42(18) .
C34 C40 H40 107.7 .
C42 C40 H40 107.7 .
C41 C40 H40 107.7 .
C40 C41 H41A 109.5 .
C40 C41 H41B 109.5 .
H41A C41 H41B 109.5 .
C40 C41 H41C 109.5 .
H41A C41 H41C 109.5 .
H41B C41 H41C 109.5 .
C40 C42 H42A 109.5 .
C40 C42 H42B 109.5 .
H42A C42 H42B 109.5 .
C40 C42 H42C 109.5 .
H42A C42 H42C 109.5 .
H42B C42 H42C 109.5 .
C36 C43 C45 110.73(17) .
C36 C43 C44 111.60(17) .
C45 C43 C44 110.49(19) .
C36 C43 H43 108.0 .
C45 C43 H43 108.0 .
C44 C43 H43 108.0 .
C43 C44 H44A 109.5 .
C43 C44 H44B 109.5 .
H44A C44 H44B 109.5 .
C43 C44 H44C 109.5 .
H44A C44 H44C 109.5 .
H44B C44 H44C 109.5 .
C43 C45 H45A 109.5 .
C43 C45 H45B 109.5 .
H45A C45 H45B 109.5 .
C43 C45 H45C 109.5 .
H45A C45 H45C 109.5 .
H45B C45 H45C 109.5 .
C56 C51 C52 117.99(19) .
C56 C51 C33 119.17(18) .
C52 C51 C33 122.82(19) .
C53 C52 C51 120.5(2) .
C53 C52 H52 119.8 .
C51 C52 H52 119.8 .
C54 C53 C52 121.6(2) .
C54 C53 H53 119.2 .
C52 C53 H53 119.2 .
C53 C54 C55 117.7(2) .
C53 C54 C57 121.2(2) .
C55 C54 C57 121.0(2) .
C54 C57 C58 113.8(2) .
C54 C57 C58A 112.5(4) .
C54 C57 H57A 108.8 .
C58 C57 H57A 108.8 .
C54 C57 H57B 108.8 .
C58 C57 H57B 108.8 .
H57A C57 H57B 107.7 .
C54 C57 H57C 109.1 .
C58A C57 H57C 109.1 .
C54 C57 H57D 109.1 .
C58A C57 H57D 109.1 .
H57C C57 H57D 107.8 .
C59 C58 C57 112.7(3) .
C59 C58 H58A 109.1 .
C57 C58 H58A 109.1 .
C59 C58 H58B 109.1 .
C57 C58 H58B 109.1 .
H58A C58 H58B 107.8 .
C58 C59 C60 112.2(3) .
C58 C59 H59A 109.2 .
C60 C59 H59A 109.2 .
C58 C59 H59B 109.2 .
C60 C59 H59B 109.2 .
H59A C59 H59B 107.9 .
C59 C60 H60A 109.5 .
C59 C60 H60B 109.5 .
H60A C60 H60B 109.5 .
C59 C60 H60C 109.5 .
H60A C60 H60C 109.5 .
H60B C60 H60C 109.5 .
C59A C58A C57 110.8(7) .
C59A C58A H58C 109.5 .
C57 C58A H58C 109.5 .
C59A C58A H58D 109.5 .
C57 C58A H58D 109.5 .
H58C C58A H58D 108.1 .
C58A C59A C60A 117.0(9) .
C58A C59A H59C 108.0 .
C60A C59A H59C 108.0 .
C58A C59A H59D 108.0 .
C60A C59A H59D 108.0 .
H59C C59A H59D 107.3 .
C59A C60A H60D 109.5 .
C59A C60A H60E 109.5 .
H60D C60A H60E 109.5 .
C59A C60A H60F 109.5 .
H60D C60A H60F 109.5 .
H60E C60A H60F 109.5 .
C56 C55 C54 121.1(2) .
C56 C55 H55 119.5 .
C54 C55 H55 119.5 .
C55 C56 C51 121.1(2) .
C55 C56 H56 119.4 .
C51 C56 H56 119.4 .
C66 C61 C62 117.58(19) .
C66 C61 Pd1 125.04(16) .
C62 C61 Pd1 116.40(15) .
C63 C62 C61 121.2(2) .
C63 C62 H62 119.4 .
C61 C62 H62 119.4 .
C64 C63 C62 121.2(2) .
C64 C63 H63 119.4 .
C62 C63 H63 119.4 .
C63 C64 C65 117.6(2) .
C63 C64 C67 121.3(2) .
C65 C64 C67 121.1(2) .
C64 C65 C66 121.1(2) .
C64 C65 H65 119.4 .
C66 C65 H65 119.4 .
C61 C66 C65 121.1(2) .
C61 C66 H66 119.5 .
C65 C66 H66 119.5 .
C64 C67 C68 113.29(19) .
C64 C67 H67A 108.9 .
C68 C67 H67A 108.9 .
C64 C67 H67B 108.9 .
C68 C67 H67B 108.9 .
H67A C67 H67B 107.7 .
C69 C68 C67 113.2(2) .
C69 C68 H68A 108.9 .
C67 C68 H68A 108.9 .
C69 C68 H68B 108.9 .
C67 C68 H68B 108.9 .
H68A C68 H68B 107.7 .
C70 C69 C68 113.4(2) .
C70 C69 H69A 108.9 .
C68 C69 H69A 108.9 .
C70 C69 H69B 108.9 .
C68 C69 H69B 108.9 .
H69A C69 H69B 107.7 .
C69 C70 H70A 109.5 .
C69 C70 H70B 109.5 .
H70A C70 H70B 109.5 .
C69 C70 H70C 109.5 .
H70A C70 H70C 109.5 .
H70B C70 H70C 109.5 .
C3S C1S C2S 119.5(2) 3_576
C3S C1S H1S 120.3 3_576
C2S C1S H1S 120.3 .
C1S C2S C3S 120.5(2) .
C1S C2S H2S 119.7 .
C3S C2S H2S 119.7 .
C1S C3S C2S 120.0(2) 3_576
C1S C3S H3S 120.0 3_576
C2S C3S H3S 120.0 .

loop_
_geom_bond_atom_site_label_1
_geom_bond_atom_site_label_2
_geom_bond_distance
_geom_bond_site_symmetry_2
F1 Pd1 2.0067(11) .
Pd1 C61 2.010(2) .
Pd1 P1 2.3007(5) .
Pd1 C31 2.4696(19) .
P1 C21 1.855(2) .
P1 C1 1.904(2) .
P1 C11 1.922(2) .
C1 C7 1.544(3) .
C1 C2 1.544(3) .
C1 C6 1.546(3) .
C2 C3 1.538(3) .
C2 H2A 0.9900 .
C2 H2B 0.9900 .
C3 C4 1.526(3) .
C3 C9 1.530(3) .
C3 H3 1.0000 .
C4 C5 1.527(3) .
C4 H4A 0.9900 .
C4 H4B 0.9900 .
C5 C10 1.526(3) .
C5 C6 1.543(3) .
C5 H5 1.0000 .
C6 H6A 0.9900 .
C6 H6B 0.9900 .
C7 C8 1.538(3) .
C7 H7A 0.9900 .
C7 H7B 0.9900 .
C8 C9 1.528(3) .
C8 C10 1.529(3) .
C8 H8 1.0000 .
C9 H9A 0.9900 .
C9 H9B 0.9900 .
C10 H10A 0.9900 .
C10 H10B 0.9900 .
C11 C16 1.539(3) .
C11 C17 1.540(3) .
C11 C12 1.551(3) .
C12 C13 1.541(3) .
C12 H12A 0.9900 .
C12 H12B 0.9900 .
C13 C14 1.528(3) .
C13 C19 1.529(3) .
C13 H13 1.0000 .
C14 C15 1.529(3) .
C14 H14A 0.9900 .
C14 H14B 0.9900 .
C15 C20 1.524(3) .
C15 C16 1.541(3) .
C15 H15 1.0000 .
C16 H16A 0.9900 .
C16 H16B 0.9900 .
C17 C18 1.535(3) .
C17 H17A 0.9900 .
C17 H17B 0.9900 .
C18 C19 1.526(3) .
C18 C20 1.529(3) .
C18 H18 1.0000 .
C19 H19A 0.9900 .
C19 H19B 0.9900 .
C20 H20A 0.9900 .
C20 H20B 0.9900 .
C21 C26 1.413(3) .
C21 C22 1.414(3) .
C22 O1 1.363(2) .
C22 C23 1.382(3) .
C23 C24 1.383(3) .
C23 H23 0.9500 .
C24 C25 1.381(3) .
C24 H24 0.9500 .
C25 O2 1.376(2) .
C25 C26 1.415(3) .
C26 C31 1.509(3) .
O1 C27 1.440(2) .
C27 H27A 0.9800 .
C27 H27B 0.9800 .
C27 H27C 0.9800 .
O2 C28 1.432(3) .
C28 H28A 0.9800 .
C28 H28B 0.9800 .
C28 H28C 0.9800 .
C31 C36 1.419(3) .
C31 C32 1.434(3) .
C32 C33 1.407(2) .
C32 C37 1.528(3) .
C33 C34 1.407(3) .
C33 C51 1.494(3) .
C34 C35 1.380(3) .
C34 C40 1.521(3) .
C35 C36 1.390(3) .
C35 H35 0.9500 .
C36 C43 1.517(3) .
C37 C38 1.532(3) .
C37 C39 1.535(3) .
C37 H37 1.0000 .
C38 H38A 0.9800 .
C38 H38B 0.9800 .
C38 H38C 0.9800 .
C39 H39A 0.9800 .
C39 H39B 0.9800 .
C39 H39C 0.9800 .
C40 C42 1.530(3) .
C40 C41 1.534(3) .
C40 H40 1.0000 .
C41 H41A 0.9800 .
C41 H41B 0.9800 .
C41 H41C 0.9800 .
C42 H42A 0.9800 .
C42 H42B 0.9800 .
C42 H42C 0.9800 .
C43 C45 1.530(3) .
C43 C44 1.537(3) .
C43 H43 1.0000 .
C44 H44A 0.9800 .
C44 H44B 0.9800 .
C44 H44C 0.9800 .
C45 H45A 0.9800 .
C45 H45B 0.9800 .
C45 H45C 0.9800 .
C51 C56 1.391(3) .
C51 C52 1.398(3) .
C52 C53 1.393(3) .
C52 H52 0.9500 .
C53 C54 1.386(3) .
C53 H53 0.9500 .
C54 C55 1.396(3) .
C54 C57 1.505(3) .
C57 C58 1.538(4) .
C57 C58A 1.590(7) .
C57 H57A 0.9900 .
C57 H57B 0.9900 .
C57 H57C 0.9900 .
C57 H57D 0.9900 .
C58 C59 1.514(4) .
C58 H58A 0.9900 .
C58 H58B 0.9900 .
C59 C60 1.530(4) .
C59 H59A 0.9900 .
C59 H59B 0.9900 .
C60 H60A 0.9800 .
C60 H60B 0.9800 .
C60 H60C 0.9800 .
C58A C59A 1.505(8) .
C58A H58C 0.9900 .
C58A H58D 0.9900 .
C59A C60A 1.522(9) .
C59A H59C 0.9900 .
C59A H59D 0.9900 .
C60A H60D 0.9800 .
C60A H60E 0.9800 .
C60A H60F 0.9800 .
C55 C56 1.389(3) .
C55 H55 0.9500 .
C56 H56 0.9500 .
C61 C66 1.390(3) .
C61 C62 1.395(3) .
C62 C63 1.392(3) .
C62 H62 0.9500 .
C63 C64 1.391(3) .
C63 H63 0.9500 .
C64 C65 1.392(3) .
C64 C67 1.507(3) .
C65 C66 1.398(3) .
C65 H65 0.9500 .
C66 H66 0.9500 .
C67 C68 1.526(3) .
C67 H67A 0.9900 .
C67 H67B 0.9900 .
C68 C69 1.522(3) .
C68 H68A 0.9900 .
C68 H68B 0.9900 .
C69 C70 1.508(4) .
C69 H69A 0.9900 .
C69 H69B 0.9900 .
C70 H70A 0.9800 .
C70 H70B 0.9800 .
C70 H70C 0.9800 .
C1S C3S 1.363(3) 3_576
C1S C2S 1.372(4) .
C1S H1S 0.9500 .
C2S C3S 1.380(4) .
C2S H2S 0.9500 .
C3S C1S 1.363(3) 3_576
C3S H3S 0.9500 .
